data_7030773
loop_
_publ_author_name
'Jozwiuk, Anna'
'Ingram, Audrey L.'
'Powell, Douglas R.'
'Moubaraki, Boujemaa'
'Chilton, Nicholas F.'
'Murray, Keith S.'
'Houser, Robert P.'

_publ_section_title
;
 Redox and acid-base properties of asymmetric non-heme (hydr)oxo-bridged
 diiron complexes.
;
_journal_issue 25
_journal_name_full 'Dalton transactions (Cambridge, England : 2003)'
_journal_page_first 9740
_journal_page_last 9753
_journal_paper_doi 10.1039/c4dt00047a
_journal_volume 43
_journal_year 2014
_chemical_formula_moiety '2(C46 H51 Fe2 N6 O5), 2(C24 H20 B), C H2 Cl2'
_chemical_formula_sum 'C141 H144 B2 Cl2 Fe4 N12 O10'
_chemical_formula_weight 2482.59
_space_group_crystal_system monoclinic
_space_group_IT_number 14
_space_group_name_Hall '-P 2yn'
_space_group_name_H-M_alt 'P 1 21/n 1'
_symmetry_space_group_name_Hall '-P 2yn'
_symmetry_space_group_name_H-M 'P 1 21/n 1'
_atom_sites_solution_hydrogens mixed
_atom_sites_solution_primary direct
_atom_sites_solution_secondary difmap
_audit_creation_method SHELXL-2013
_cell_angle_alpha 90
_cell_angle_beta 101.480(2)
_cell_angle_gamma 90
_cell_formula_units_Z 2
_cell_length_a 11.2712(9)
_cell_length_b 28.767(2)
_cell_length_c 18.9977(16)
_cell_measurement_reflns_used 7762
_cell_measurement_temperature 100(2)
_cell_measurement_theta_max 28.23
_cell_measurement_theta_min 2.32
_cell_volume 6036.6(8)
_computing_cell_refinement 'SAINT (Bruker, 2007)'
_computing_data_collection 'SMART (Bruker, 2007)'
_computing_data_reduction 'SAINT (Bruker, 2007)'
_computing_publication_material 'SHELXL-2013 (Sheldrick, 2013)'
_computing_structure_refinement 'SHELXL-2013 (Sheldrick, 2013)'
_computing_structure_solution 'SHELXL-2013 (Sheldrick, 2013)'
_diffrn_ambient_temperature 100(2)
_diffrn_measured_fraction_theta_full 1.000
_diffrn_measured_fraction_theta_max 0.998
_diffrn_measurement_device_type 'CCD Bruker APEX'
_diffrn_measurement_method '\f and \w scans'
_diffrn_radiation_type MoK\a
_diffrn_radiation_wavelength 0.71073
_diffrn_reflns_av_R_equivalents 0.0262
_diffrn_reflns_av_unetI/netI 0.0231
_diffrn_reflns_Laue_measured_fraction_full 1.000
_diffrn_reflns_Laue_measured_fraction_max 0.998
_diffrn_reflns_limit_h_max 15
_diffrn_reflns_limit_h_min -15
_diffrn_reflns_limit_k_max 38
_diffrn_reflns_limit_k_min -38
_diffrn_reflns_limit_l_max 23
_diffrn_reflns_limit_l_min -25
_diffrn_reflns_number 65543
_diffrn_reflns_point_group_measured_fraction_full 1.000
_diffrn_reflns_point_group_measured_fraction_max 0.998
_diffrn_reflns_theta_full 25.250
_diffrn_reflns_theta_max 28.296
_diffrn_reflns_theta_min 1.789
_exptl_absorpt_coefficient_mu 0.583
_exptl_absorpt_correction_T_max 0.892
_exptl_absorpt_correction_T_min 0.822
_exptl_absorpt_correction_type multi-scan
_exptl_absorpt_process_details 'SADABS (Bruker, 2002)'
_exptl_crystal_colour black
_exptl_crystal_density_diffrn 1.366
_exptl_crystal_description block
_exptl_crystal_F_000 2604
_exptl_crystal_size_max 0.350
_exptl_crystal_size_mid 0.220
_exptl_crystal_size_min 0.200
_refine_diff_density_max 0.740
_refine_diff_density_min -0.337
_refine_diff_density_rms 0.063
_refine_ls_extinction_method none
_refine_ls_goodness_of_fit_ref 0.994
_refine_ls_hydrogen_treatment mixed
_refine_ls_matrix_type full
_refine_ls_number_parameters 799
_refine_ls_number_reflns 14954
_refine_ls_number_restraints 0
_refine_ls_restrained_S_all 0.994
_refine_ls_R_factor_all 0.0460
_refine_ls_R_factor_gt 0.0369
_refine_ls_shift/su_max 0.002
_refine_ls_shift/su_mean 0.000
_refine_ls_structure_factor_coef Fsqd
_refine_ls_weighting_details 'w=1/[\s^2^(Fo^2^)+(0.0620P)^2^+3.1000P] where P=(Fo^2^+2Fc^2^)/3'
_refine_ls_weighting_scheme calc
_refine_ls_wR_factor_gt 0.0975
_refine_ls_wR_factor_ref 0.1045
_reflns_Friedel_coverage 0.000
_reflns_number_gt 12613
_reflns_number_total 14954
_reflns_threshold_expression 'I > 2\s(I)'
_cod_data_source_file c4dt00047a2.cif
_cod_data_source_block compound_[(FeL)2(mu-OH)]BPh4.CH2Cl2
_cod_depositor_comments
;Adding full bibliography for 7030772--7030775.cif.

The following automatic conversions were performed:

data name '_iucr_refine_instruction_details' was replaced with
'_iucr_refine_instructions_details' as specified in the replacement
file 'data/replacement-values/replacement_tags.lst'.

Automatic conversion script
Id: cif_correct_tags 9268 2022-04-12 08:56:07Z antanas 
;
_cod_database_code 7030773
_shelx_space_group_comment
; 
The symmetry employed for this shelxl refinement is uniquely defined 
by the following loop, which should always be used as a source of 
symmetry information in preference to the above space-group names. 
They are only intended as comments. 
;
_shelx_estimated_absorpt_t_min 0.822
_shelx_estimated_absorpt_t_max 0.892
_shelxl_version_number 2013-3

loop_
_space_group_symop_operation_xyz
'x, y, z'
'-x+1/2, y+1/2, -z+1/2'
'-x, -y, -z'
'x-1/2, -y-1/2, z-1/2'

loop_
_atom_site_label
_atom_site_type_symbol
_atom_site_fract_x
_atom_site_fract_y
_atom_site_fract_z
_atom_site_U_iso_or_equiv
_atom_site_adp_type
_atom_site_occupancy
_atom_site_site_symmetry_order
_atom_site_calc_flag
_atom_site_refinement_flags_posn
_atom_site_refinement_flags_adp
_atom_site_refinement_flags_occupancy
_atom_site_disorder_assembly
_atom_site_disorder_group
Fe1A Fe 0.10212(2) 0.39697(2) 0.24085(2) 0.01536(6) Uani 1 1 d . . . . .
O1 O 0.20839(10) 0.33991(4) 0.26457(6) 0.0168(2) Uani 1 1 d . . . . .
H1 H 0.1825(18) 0.3268(7) 0.2909(11) 0.020 Uiso 1 1 d . U . . .
O1A O -0.05473(10) 0.37077(4) 0.20898(6) 0.0202(2) Uani 1 1 d . . . . .
C2A C -0.12552(14) 0.37941(5) 0.14481(9) 0.0204(3) Uani 1 1 d . . . . .
C3A C -0.24191(15) 0.39826(6) 0.13958(9) 0.0227(3) Uani 1 1 d . . . . .
H2A H -0.2703 0.4059 0.1820 0.027 Uiso 1 1 calc R U . . .
C4A C -0.31580(15) 0.40580(6) 0.07286(10) 0.0250(3) Uani 1 1 d . . . . .
H4A H -0.3948 0.4181 0.0700 0.030 Uiso 1 1 calc R U . . .
C5A C -0.27519(16) 0.39546(6) 0.01042(9) 0.0264(3) Uani 1 1 d . . . . .
H5A H -0.3266 0.4000 -0.0352 0.032 Uiso 1 1 calc R U . . .
C6A C -0.15808(16) 0.37837(6) 0.01528(9) 0.0249(3) Uani 1 1 d . . . . .
H6A H -0.1294 0.3719 -0.0275 0.030 Uiso 1 1 calc R U . . .
C7A C -0.08223(15) 0.37059(5) 0.08166(9) 0.0218(3) Uani 1 1 d . . . . .
C8A C 0.04625(15) 0.35411(6) 0.08956(9) 0.0223(3) Uani 1 1 d . . . . .
H8A H 0.0555 0.3239 0.1150 0.027 Uiso 1 1 calc R U . . .
H8B H 0.0651 0.3494 0.0414 0.027 Uiso 1 1 calc R U . . .
N9A N 0.13347(12) 0.38841(5) 0.13049(7) 0.0187(3) Uani 1 1 d . . . . .
H9A H 0.2047(19) 0.3750(7) 0.1370(10) 0.022 Uiso 1 1 d . U . . .
C10A C 0.14105(15) 0.43058(6) 0.08705(9) 0.0228(3) Uani 1 1 d . . . . .
H10A H 0.0618 0.4355 0.0545 0.027 Uiso 1 1 calc R U . . .
H10B H 0.2018 0.4252 0.0568 0.027 Uiso 1 1 calc R U . . .
C11A C 0.17540(15) 0.47518(6) 0.13159(9) 0.0219(3) Uani 1 1 d . . . . .
C12A C 0.06530(14) 0.49247(5) 0.15916(9) 0.0221(3) Uani 1 1 d . . . . .
N13A N 0.02238(12) 0.46407(5) 0.20472(7) 0.0207(3) Uani 1 1 d . . . . .
C14A C -0.07367(15) 0.47710(6) 0.23241(10) 0.0256(3) Uani 1 1 d . . . . .
H14A H -0.1014 0.4568 0.2652 0.031 Uiso 1 1 calc R U . . .
C15A C -0.13348(16) 0.51874(6) 0.21505(11) 0.0317(4) Uani 1 1 d . . . . .
H15A H -0.1999 0.5274 0.2361 0.038 Uiso 1 1 calc R U . . .
C16A C -0.09367(17) 0.54730(6) 0.16622(11) 0.0332(4) Uani 1 1 d . . . . .
H16A H -0.1348 0.5756 0.1516 0.040 Uiso 1 1 calc R U . . .
C17A C 0.00668(16) 0.53457(6) 0.13850(10) 0.0291(4) Uani 1 1 d . . . . .
H17A H 0.0354 0.5544 0.1056 0.035 Uiso 1 1 calc R U . . .
C18A C 0.21771(17) 0.51077(6) 0.08164(10) 0.0295(4) Uani 1 1 d . . . . .
H18A H 0.1545 0.5149 0.0385 0.044 Uiso 1 1 d R U . . .
H18B H 0.2919 0.4996 0.0678 0.044 Uiso 1 1 d R U . . .
H18C H 0.2338 0.5406 0.1067 0.044 Uiso 1 1 d R U . . .
C19A C 0.28556(14) 0.46656(6) 0.19362(8) 0.0211(3) Uani 1 1 d . . . . .
H19A H 0.3460 0.4481 0.1744 0.025 Uiso 1 1 calc R U . . .
H19B H 0.3231 0.4970 0.2089 0.025 Uiso 1 1 calc R U . . .
N20A N 0.26067(12) 0.44242(4) 0.25834(7) 0.0172(2) Uani 1 1 d . . . . .
H20A H 0.3192(18) 0.4236(7) 0.2719(10) 0.021 Uiso 1 1 d . U . . .
C21A C 0.25866(14) 0.47581(5) 0.31819(8) 0.0192(3) Uani 1 1 d . . . . .
H21A H 0.1866 0.4960 0.3051 0.023 Uiso 1 1 calc R U . . .
H21B H 0.3313 0.4959 0.3240 0.023 Uiso 1 1 calc R U . . .
C22A C 0.25586(14) 0.45267(5) 0.38890(8) 0.0189(3) Uani 1 1 d . . . . .
C23A C 0.33675(14) 0.46670(6) 0.45091(9) 0.0226(3) Uani 1 1 d . . . . .
H23A H 0.3969 0.4892 0.4470 0.027 Uiso 1 1 calc R U . . .
C24A C 0.33144(15) 0.44864(6) 0.51797(9) 0.0253(3) Uani 1 1 d . . . . .
H24A H 0.3869 0.4588 0.5595 0.030 Uiso 1 1 calc R U . . .
C25A C 0.24356(15) 0.41531(6) 0.52363(9) 0.0247(3) Uani 1 1 d . . . . .
H25A H 0.2394 0.4026 0.5692 0.030 Uiso 1 1 calc R U . . .
C26A C 0.16229(14) 0.40075(5) 0.46277(9) 0.0210(3) Uani 1 1 d . . . . .
H26A H 0.1031 0.3780 0.4671 0.025 Uiso 1 1 calc R U . . .
C27A C 0.16642(13) 0.41923(5) 0.39483(8) 0.0186(3) Uani 1 1 d . . . . .
O28A O 0.08473(10) 0.40551(4) 0.33757(6) 0.0198(2) Uani 1 1 d . . . . .
Fe1B Fe 0.37021(2) 0.31722(2) 0.25300(2) 0.01461(6) Uani 1 1 d . . . . .
O1B O 0.33104(10) 0.32235(4) 0.14996(6) 0.0175(2) Uani 1 1 d . . . . .
C2B C 0.33187(13) 0.28752(5) 0.10278(8) 0.0174(3) Uani 1 1 d . . . . .
C3B C 0.37919(14) 0.29539(6) 0.04074(8) 0.0214(3) Uani 1 1 d . . . . .
H3B H 0.4118 0.3250 0.0331 0.026 Uiso 1 1 calc R U . . .
C4B C 0.37862(15) 0.26019(6) -0.00957(9) 0.0245(3) Uani 1 1 d . . . . .
H4B H 0.4100 0.2660 -0.0516 0.029 Uiso 1 1 calc R U . . .
C5B C 0.33248(15) 0.21665(6) 0.00126(9) 0.0244(3) Uani 1 1 d . . . . .
H5B H 0.3314 0.1927 -0.0334 0.029 Uiso 1 1 calc R U . . .
C6B C 0.28765(14) 0.20830(6) 0.06361(9) 0.0216(3) Uani 1 1 d . . . . .
H6B H 0.2575 0.1783 0.0714 0.026 Uiso 1 1 calc R U . . .
C7B C 0.28619(13) 0.24316(5) 0.11472(8) 0.0180(3) Uani 1 1 d . . . . .
C8B C 0.22798(14) 0.23449(5) 0.17863(8) 0.0183(3) Uani 1 1 d . . . . .
H8C H 0.1537 0.2536 0.1735 0.022 Uiso 1 1 calc R U . . .
H8D H 0.2036 0.2014 0.1786 0.022 Uiso 1 1 calc R U . . .
N9B N 0.30880(11) 0.24552(4) 0.24932(7) 0.0164(2) Uani 1 1 d . . . . .
H9B H 0.2626(18) 0.2443(7) 0.2806(10) 0.020 Uiso 1 1 d . U . . .
C10B C 0.40382(14) 0.20952(5) 0.27169(8) 0.0180(3) Uani 1 1 d . . . . .
H10C H 0.4323 0.1987 0.2284 0.022 Uiso 1 1 calc R U . . .
H10D H 0.3664 0.1826 0.2914 0.022 Uiso 1 1 calc R U . . .
C11B C 0.51545(13) 0.22535(5) 0.32825(8) 0.0165(3) Uani 1 1 d . . . . .
C12B C 0.48152(13) 0.25611(5) 0.38643(8) 0.0166(3) Uani 1 1 d . . . . .
N13B N 0.42594(11) 0.29687(4) 0.36452(7) 0.0167(2) Uani 1 1 d . . . . .
C14B C 0.40039(14) 0.32693(6) 0.41375(9) 0.0200(3) Uani 1 1 d . . . . .
H14B H 0.3627 0.3556 0.3978 0.024 Uiso 1 1 calc R U . . .
C15B C 0.42677(14) 0.31775(6) 0.48657(9) 0.0227(3) Uani 1 1 d . . . . .
H15B H 0.4057 0.3392 0.5200 0.027 Uiso 1 1 calc R U . . .
C16B C 0.48449(15) 0.27663(6) 0.50952(9) 0.0245(3) Uani 1 1 d . . . . .
H16B H 0.5044 0.2695 0.5593 0.029 Uiso 1 1 calc R U . . .
C17B C 0.51323(14) 0.24583(6) 0.45938(8) 0.0216(3) Uani 1 1 d . . . . .
H17B H 0.5546 0.2177 0.4748 0.026 Uiso 1 1 calc R U . . .
C18B C 0.58085(15) 0.18093(5) 0.35968(9) 0.0215(3) Uani 1 1 d . . . . .
H18D H 0.5290 0.1636 0.3862 0.032 Uiso 1 1 d R U . . .
H18E H 0.6566 0.1893 0.3923 0.032 Uiso 1 1 d R U . . .
H18F H 0.5987 0.1616 0.3206 0.032 Uiso 1 1 d R U . . .
C19B C 0.60568(13) 0.25283(5) 0.29241(8) 0.0179(3) Uani 1 1 d . . . . .
H19C H 0.6644 0.2691 0.3300 0.021 Uiso 1 1 calc R U . . .
H19D H 0.6514 0.2308 0.2679 0.021 Uiso 1 1 calc R U . . .
N20B N 0.54415(12) 0.28723(4) 0.23961(7) 0.0169(2) Uani 1 1 d . . . . .
H20B H 0.5224(17) 0.2735(7) 0.1999(11) 0.020 Uiso 1 1 d . U . . .
C21B C 0.62750(14) 0.32529(5) 0.22682(9) 0.0194(3) Uani 1 1 d . . . . .
H21C H 0.5897 0.3428 0.1833 0.023 Uiso 1 1 calc R U . . .
H21D H 0.7038 0.3115 0.2181 0.023 Uiso 1 1 calc R U . . .
C22B C 0.65586(14) 0.35819(5) 0.28965(9) 0.0193(3) Uani 1 1 d . . . . .
C23B C 0.77424(14) 0.36665(6) 0.32530(9) 0.0235(3) Uani 1 1 d . . . . .
H23B H 0.8388 0.3499 0.3116 0.028 Uiso 1 1 calc R U . . .
C24B C 0.79982(16) 0.39897(7) 0.38034(10) 0.0298(4) Uani 1 1 d . . . . .
H24B H 0.8812 0.4045 0.4039 0.036 Uiso 1 1 calc R U . . .
C25B C 0.70552(17) 0.42330(7) 0.40080(11) 0.0343(4) Uani 1 1 d . . . . .
H25B H 0.7225 0.4454 0.4386 0.041 Uiso 1 1 calc R U . . .
C26B C 0.58683(15) 0.41543(6) 0.36629(10) 0.0282(4) Uani 1 1 d . . . . .
H26B H 0.5228 0.4319 0.3809 0.034 Uiso 1 1 calc R U . . .
C27B C 0.56093(14) 0.38329(5) 0.31006(9) 0.0200(3) Uani 1 1 d . . . . .
O28B O 0.44570(9) 0.37641(4) 0.27568(6) 0.0191(2) Uani 1 1 d . . . . .
B1 B -0.02357(15) 0.14863(6) 0.26979(9) 0.0177(3) Uani 1 1 d . . . . .
C31 C 0.07267(14) 0.12754(5) 0.22228(8) 0.0182(3) Uani 1 1 d . . . . .
C32 C 0.04011(15) 0.11878(6) 0.14828(9) 0.0220(3) Uani 1 1 d . . . . .
H32 H -0.0407 0.1251 0.1246 0.026 Uiso 1 1 calc R U . . .
C33 C 0.12048(16) 0.10121(6) 0.10749(9) 0.0251(3) Uani 1 1 d . . . . .
H33 H 0.0936 0.0961 0.0575 0.030 Uiso 1 1 calc R U . . .
C34 C 0.23882(16) 0.09125(6) 0.13969(10) 0.0251(3) Uani 1 1 d . . . . .
H34 H 0.2946 0.0802 0.1121 0.030 Uiso 1 1 calc R U . . .
C35 C 0.27436(15) 0.09773(6) 0.21354(10) 0.0239(3) Uani 1 1 d . . . . .
H35 H 0.3547 0.0904 0.2369 0.029 Uiso 1 1 calc R U . . .
C36 C 0.19249(14) 0.11498(6) 0.25340(9) 0.0214(3) Uani 1 1 d . . . . .
H36 H 0.2188 0.1184 0.3038 0.026 Uiso 1 1 calc R U . . .
C37 C 0.03436(13) 0.19492(6) 0.31642(8) 0.0194(3) Uani 1 1 d . . . . .
C38 C -0.00930(14) 0.24086(6) 0.30607(9) 0.0220(3) Uani 1 1 d . . . . .
H38 H -0.0754 0.2470 0.2676 0.026 Uiso 1 1 calc R U . . .
C39 C 0.04063(15) 0.27786(6) 0.35001(10) 0.0246(3) Uani 1 1 d . . . . .
H39 H 0.0084 0.3083 0.3406 0.030 Uiso 1 1 calc R U . . .
C40 C 0.13645(15) 0.27065(6) 0.40703(10) 0.0254(3) Uani 1 1 d . . . . .
H40 H 0.1697 0.2957 0.4371 0.031 Uiso 1 1 calc R U . . .
C41 C 0.18289(15) 0.22605(6) 0.41933(9) 0.0249(3) Uani 1 1 d . . . . .
H41 H 0.2489 0.2203 0.4580 0.030 Uiso 1 1 calc R U . . .
C42 C 0.13255(14) 0.18971(6) 0.37483(9) 0.0219(3) Uani 1 1 d . . . . .
H42 H 0.1664 0.1596 0.3844 0.026 Uiso 1 1 calc R U . . .
C43 C -0.04791(13) 0.10814(5) 0.32692(8) 0.0193(3) Uani 1 1 d . . . . .
C44 C -0.03448(14) 0.06062(6) 0.31412(10) 0.0244(3) Uani 1 1 d . . . . .
H14 H -0.0081 0.0515 0.2717 0.029 Uiso 1 1 calc R U . . .
C45 C -0.05844(16) 0.02607(6) 0.36137(11) 0.0298(4) Uani 1 1 d . . . . .
H45 H -0.0483 -0.0058 0.3506 0.036 Uiso 1 1 calc R U . . .
C46 C -0.09701(16) 0.03827(7) 0.42377(10) 0.0307(4) Uani 1 1 d . . . . .
H46 H -0.1125 0.0151 0.4564 0.037 Uiso 1 1 calc R U . . .
C47 C -0.11251(16) 0.08491(7) 0.43774(9) 0.0290(4) Uani 1 1 d . . . . .
H47 H -0.1395 0.0938 0.4801 0.035 Uiso 1 1 calc R U . . .
C48 C -0.08866(15) 0.11902(6) 0.38994(9) 0.0248(3) Uani 1 1 d . . . . .
H48 H -0.1005 0.1507 0.4006 0.030 Uiso 1 1 calc R U . . .
C49 C -0.15273(14) 0.16185(6) 0.21572(8) 0.0200(3) Uani 1 1 d . . . . .
C50 C -0.26187(14) 0.13838(6) 0.21594(9) 0.0226(3) Uani 1 1 d . . . . .
H50 H -0.2621 0.1136 0.2490 0.027 Uiso 1 1 calc R U . . .
C51 C -0.37061(15) 0.15004(7) 0.16933(9) 0.0279(4) Uani 1 1 d . . . . .
H51 H -0.4420 0.1328 0.1708 0.033 Uiso 1 1 calc R U . . .
C52 C -0.37458(16) 0.18636(7) 0.12135(9) 0.0327(4) Uani 1 1 d . . . . .
H52 H -0.4486 0.1949 0.0906 0.039 Uiso 1 1 calc R U . . .
C53 C -0.26790(17) 0.21019(7) 0.11889(9) 0.0311(4) Uani 1 1 d . . . . .
H53 H -0.2687 0.2351 0.0859 0.037 Uiso 1 1 calc R U . . .
C54 C -0.16026(15) 0.19771(6) 0.16454(9) 0.0254(3) Uani 1 1 d . . . . .
H54 H -0.0885 0.2141 0.1610 0.030 Uiso 1 1 calc R U . . .
Cl1S Cl -0.03313(10) 0.51629(4) 0.40129(6) 0.0462(2) Uani 0.5 1 d . . P A -1
C2S C 0.0361(4) 0.51151(19) 0.4942(4) 0.0473(13) Uani 0.5 1 d . . P A -1
H2S1 H 0.1199 0.5000 0.4981 0.057 Uiso 0.5 1 calc R U P A -1
H2S2 H 0.0406 0.5428 0.5162 0.057 Uiso 0.5 1 calc R U P A -1
Cl2S Cl -0.03976(12) 0.47499(6) 0.54190(8) 0.0519(3) Uani 0.5 1 d . . P A -1

loop_
_atom_site_aniso_label
_atom_site_aniso_U_11
_atom_site_aniso_U_22
_atom_site_aniso_U_33
_atom_site_aniso_U_23
_atom_site_aniso_U_13
_atom_site_aniso_U_12
Fe1A 0.01470(10) 0.01483(11) 0.01656(11) 0.00034(8) 0.00313(8) 0.00056(7)
O1 0.0167(5) 0.0169(5) 0.0174(5) 0.0028(4) 0.0049(4) 0.0009(4)
O1A 0.0175(5) 0.0221(5) 0.0197(5) 0.0024(4) 0.0007(4) -0.0033(4)
C2A 0.0201(7) 0.0175(7) 0.0217(8) 0.0018(6) -0.0005(6) -0.0046(6)
C3A 0.0199(7) 0.0224(8) 0.0252(8) 0.0031(6) 0.0029(6) -0.0048(6)
C4A 0.0202(8) 0.0225(8) 0.0303(9) 0.0042(7) -0.0002(6) -0.0026(6)
C5A 0.0270(8) 0.0266(8) 0.0220(8) 0.0035(6) -0.0035(6) -0.0041(6)
C6A 0.0292(8) 0.0234(8) 0.0206(8) -0.0005(6) 0.0017(6) -0.0041(6)
C7A 0.0234(8) 0.0179(7) 0.0226(8) -0.0004(6) 0.0011(6) -0.0034(6)
C8A 0.0269(8) 0.0191(7) 0.0197(7) -0.0031(6) 0.0020(6) 0.0007(6)
N9A 0.0188(6) 0.0182(6) 0.0186(6) 0.0014(5) 0.0025(5) 0.0018(5)
C10A 0.0250(8) 0.0239(8) 0.0195(7) 0.0046(6) 0.0043(6) 0.0003(6)
C11A 0.0230(8) 0.0211(7) 0.0207(7) 0.0054(6) 0.0018(6) -0.0011(6)
C12A 0.0209(7) 0.0185(7) 0.0239(8) 0.0015(6) -0.0031(6) 0.0004(6)
N13A 0.0161(6) 0.0183(6) 0.0260(7) -0.0006(5) 0.0003(5) 0.0004(5)
C14A 0.0187(7) 0.0220(8) 0.0355(9) -0.0023(7) 0.0038(7) 0.0007(6)
C15A 0.0203(8) 0.0249(8) 0.0479(11) -0.0052(8) 0.0016(7) 0.0048(7)
C16A 0.0265(9) 0.0219(8) 0.0457(11) -0.0014(8) -0.0064(8) 0.0072(7)
C17A 0.0287(9) 0.0209(8) 0.0342(9) 0.0046(7) -0.0024(7) 0.0009(7)
C18A 0.0317(9) 0.0287(9) 0.0272(9) 0.0106(7) 0.0035(7) -0.0052(7)
C19A 0.0186(7) 0.0223(7) 0.0222(8) 0.0049(6) 0.0040(6) -0.0030(6)
N20A 0.0175(6) 0.0150(6) 0.0191(6) 0.0021(5) 0.0037(5) 0.0023(5)
C21A 0.0186(7) 0.0156(7) 0.0229(8) -0.0008(6) 0.0031(6) 0.0003(5)
C22A 0.0185(7) 0.0175(7) 0.0208(7) -0.0029(6) 0.0039(6) 0.0032(5)
C23A 0.0190(7) 0.0221(8) 0.0259(8) -0.0051(6) 0.0028(6) 0.0016(6)
C24A 0.0242(8) 0.0287(8) 0.0211(8) -0.0052(6) -0.0002(6) 0.0058(6)
C25A 0.0265(8) 0.0275(8) 0.0204(8) 0.0003(6) 0.0053(6) 0.0082(7)
C26A 0.0206(7) 0.0208(7) 0.0229(8) -0.0005(6) 0.0072(6) 0.0037(6)
C27A 0.0175(7) 0.0181(7) 0.0206(7) -0.0031(6) 0.0050(6) 0.0042(5)
O28A 0.0178(5) 0.0227(5) 0.0192(5) -0.0031(4) 0.0047(4) -0.0003(4)
Fe1B 0.01490(10) 0.01379(10) 0.01530(11) 0.00033(7) 0.00344(8) 0.00091(7)
O1B 0.0210(5) 0.0157(5) 0.0164(5) 0.0006(4) 0.0049(4) 0.0011(4)
C2B 0.0170(7) 0.0193(7) 0.0153(7) 0.0006(5) 0.0015(5) 0.0035(5)
C3B 0.0238(8) 0.0225(8) 0.0187(7) 0.0030(6) 0.0064(6) 0.0025(6)
C4B 0.0258(8) 0.0314(9) 0.0167(7) 0.0024(6) 0.0054(6) 0.0069(7)
C5B 0.0263(8) 0.0258(8) 0.0192(7) -0.0042(6) 0.0001(6) 0.0073(6)
C6B 0.0211(7) 0.0198(7) 0.0216(8) -0.0018(6) -0.0012(6) 0.0012(6)
C7B 0.0170(7) 0.0209(7) 0.0151(7) 0.0010(6) 0.0012(5) 0.0007(5)
C8B 0.0184(7) 0.0191(7) 0.0168(7) 0.0014(6) 0.0018(5) -0.0028(5)
N9B 0.0167(6) 0.0174(6) 0.0154(6) 0.0008(5) 0.0036(5) -0.0003(5)
C10B 0.0206(7) 0.0144(7) 0.0185(7) 0.0003(5) 0.0027(6) 0.0007(5)
C11B 0.0173(7) 0.0152(6) 0.0168(7) 0.0012(5) 0.0034(5) 0.0020(5)
C12B 0.0141(6) 0.0178(7) 0.0178(7) 0.0001(5) 0.0033(5) 0.0002(5)
N13B 0.0155(6) 0.0171(6) 0.0176(6) -0.0009(5) 0.0033(5) 0.0007(5)
C14B 0.0175(7) 0.0208(7) 0.0215(8) -0.0020(6) 0.0035(6) 0.0028(6)
C15B 0.0198(7) 0.0280(8) 0.0197(8) -0.0056(6) 0.0026(6) 0.0021(6)
C16B 0.0230(8) 0.0343(9) 0.0151(7) 0.0002(6) 0.0011(6) 0.0015(7)
C17B 0.0209(7) 0.0239(8) 0.0190(7) 0.0027(6) 0.0012(6) 0.0026(6)
C18B 0.0255(8) 0.0171(7) 0.0219(8) 0.0026(6) 0.0047(6) 0.0047(6)
C19B 0.0163(7) 0.0173(7) 0.0203(7) 0.0017(6) 0.0043(6) 0.0029(5)
N20B 0.0188(6) 0.0161(6) 0.0163(6) 0.0000(5) 0.0049(5) -0.0002(5)
C21B 0.0189(7) 0.0181(7) 0.0232(8) 0.0022(6) 0.0090(6) 0.0002(5)
C22B 0.0179(7) 0.0174(7) 0.0233(8) 0.0013(6) 0.0060(6) -0.0004(5)
C23B 0.0170(7) 0.0253(8) 0.0291(8) 0.0013(7) 0.0068(6) 0.0007(6)
C24B 0.0167(8) 0.0364(10) 0.0344(10) -0.0049(8) 0.0008(7) -0.0039(7)
C25B 0.0251(9) 0.0357(10) 0.0411(11) -0.0158(8) 0.0043(8) -0.0038(7)
C26B 0.0197(8) 0.0285(9) 0.0364(10) -0.0107(7) 0.0054(7) 0.0006(6)
C27B 0.0166(7) 0.0182(7) 0.0253(8) 0.0001(6) 0.0045(6) -0.0003(5)
O28B 0.0144(5) 0.0158(5) 0.0267(6) -0.0008(4) 0.0025(4) 0.0006(4)
B1 0.0158(7) 0.0202(8) 0.0160(8) 0.0025(6) 0.0008(6) -0.0009(6)
C31 0.0183(7) 0.0168(7) 0.0193(7) 0.0025(6) 0.0033(6) -0.0036(5)
C32 0.0209(7) 0.0239(8) 0.0204(8) 0.0013(6) 0.0026(6) -0.0004(6)
C33 0.0308(9) 0.0242(8) 0.0211(8) -0.0002(6) 0.0068(7) -0.0006(6)
C34 0.0283(8) 0.0181(7) 0.0313(9) -0.0004(6) 0.0119(7) 0.0005(6)
C35 0.0190(7) 0.0195(7) 0.0326(9) 0.0006(6) 0.0039(6) -0.0002(6)
C36 0.0203(7) 0.0211(7) 0.0217(8) 0.0005(6) 0.0013(6) -0.0021(6)
C37 0.0167(7) 0.0229(7) 0.0192(7) 0.0018(6) 0.0051(6) -0.0012(6)
C38 0.0198(7) 0.0243(8) 0.0229(8) 0.0049(6) 0.0069(6) 0.0020(6)
C39 0.0245(8) 0.0196(7) 0.0327(9) 0.0029(6) 0.0128(7) 0.0007(6)
C40 0.0234(8) 0.0233(8) 0.0321(9) -0.0065(7) 0.0116(7) -0.0050(6)
C41 0.0192(7) 0.0283(8) 0.0262(8) -0.0042(7) 0.0023(6) -0.0023(6)
C42 0.0219(8) 0.0196(7) 0.0233(8) -0.0004(6) 0.0021(6) 0.0015(6)
C43 0.0140(7) 0.0241(8) 0.0183(7) 0.0032(6) -0.0005(5) -0.0016(5)
C44 0.0198(7) 0.0248(8) 0.0296(9) 0.0050(7) 0.0070(6) 0.0011(6)
C45 0.0232(8) 0.0259(9) 0.0413(10) 0.0089(7) 0.0085(7) 0.0011(7)
C46 0.0233(8) 0.0366(10) 0.0316(9) 0.0149(8) 0.0037(7) -0.0050(7)
C47 0.0274(8) 0.0397(10) 0.0198(8) 0.0020(7) 0.0047(6) -0.0103(7)
C48 0.0252(8) 0.0284(8) 0.0205(8) -0.0001(7) 0.0035(6) -0.0062(7)
C49 0.0179(7) 0.0263(8) 0.0155(7) -0.0014(6) 0.0025(5) 0.0017(6)
C50 0.0197(7) 0.0277(8) 0.0203(8) -0.0044(6) 0.0040(6) 0.0010(6)
C51 0.0168(7) 0.0414(10) 0.0248(8) -0.0120(7) 0.0028(6) 0.0008(7)
C52 0.0229(8) 0.0523(12) 0.0201(8) -0.0057(8) -0.0026(6) 0.0136(8)
C53 0.0327(9) 0.0419(10) 0.0181(8) 0.0062(7) 0.0037(7) 0.0111(8)
C54 0.0223(8) 0.0344(9) 0.0192(8) 0.0043(7) 0.0036(6) 0.0023(7)
Cl1S 0.0404(5) 0.0457(6) 0.0538(6) -0.0107(5) 0.0127(5) 0.0044(4)
C2S 0.027(2) 0.042(3) 0.073(4) -0.024(3) 0.010(3) -0.0003(17)
Cl2S 0.0378(6) 0.0675(10) 0.0544(8) -0.0132(7) 0.0191(6) 0.0064(6)

loop_
_atom_type_symbol
_atom_type_description
_atom_type_scat_dispersion_real
_atom_type_scat_dispersion_imag
_atom_type_scat_source
C C 0.0033 0.0016 'International Tables Vol C Tables 4.2.6.8 and 6.1.1.4'
H H 0.0000 0.0000 'International Tables Vol C Tables 4.2.6.8 and 6.1.1.4'
B B 0.0013 0.0007 'International Tables Vol C Tables 4.2.6.8 and 6.1.1.4'
N N 0.0061 0.0033 'International Tables Vol C Tables 4.2.6.8 and 6.1.1.4'
O O 0.0106 0.0060 'International Tables Vol C Tables 4.2.6.8 and 6.1.1.4'
Cl Cl 0.1484 0.1585 'International Tables Vol C Tables 4.2.6.8 and 6.1.1.4'
Fe Fe 0.3463 0.8444 'International Tables Vol C Tables 4.2.6.8 and 6.1.1.4'

loop_
_geom_angle_atom_site_label_1
_geom_angle_atom_site_label_2
_geom_angle_atom_site_label_3
_geom_angle
O28A Fe1A O1A 95.19(5)
O28A Fe1A O1 93.42(5)
O1A Fe1A O1 102.70(5)
O28A Fe1A N13A 94.27(5)
O1A Fe1A N13A 87.25(5)
O1 Fe1A N13A 166.82(5)
O28A Fe1A N20A 90.81(5)
O1A Fe1A N20A 164.44(5)
O1 Fe1A N20A 91.23(5)
N13A Fe1A N20A 77.98(5)
O28A Fe1A N9A 176.63(5)
O1A Fe1A N9A 88.16(5)
O1 Fe1A N9A 85.51(5)
N13A Fe1A N9A 86.20(5)
N20A Fe1A N9A 86.02(5)
Fe1B O1 Fe1A 138.96(6)
Fe1B O1 H1 113.9(16)
Fe1A O1 H1 105.7(16)
C2A O1A Fe1A 124.19(9)
O1A C2A C3A 120.95(15)
O1A C2A C7A 119.86(14)
C3A C2A C7A 119.17(15)
C4A C3A C2A 120.47(16)
C4A C3A H2A 119.8
C2A C3A H2A 119.8
C5A C4A C3A 120.50(16)
C5A C4A H4A 119.7
C3A C4A H4A 119.7
C4A C5A C6A 119.24(16)
C4A C5A H5A 120.4
C6A C5A H5A 120.4
C7A C6A C5A 121.24(16)
C7A C6A H6A 119.4
C5A C6A H6A 119.4
C6A C7A C2A 119.26(15)
C6A C7A C8A 123.12(15)
C2A C7A C8A 117.60(14)
N9A C8A C7A 111.35(13)
N9A C8A H8A 109.4
C7A C8A H8A 109.4
N9A C8A H8B 109.4
C7A C8A H8B 109.4
H8A C8A H8B 108.0
C10A N9A C8A 110.84(13)
C10A N9A Fe1A 118.43(10)
C8A N9A Fe1A 110.74(10)
C10A N9A H9A 106.6(13)
C8A N9A H9A 105.8(13)
Fe1A N9A H9A 103.3(13)
N9A C10A C11A 114.34(13)
N9A C10A H10A 108.7
C11A C10A H10A 108.7
N9A C10A H10B 108.7
C11A C10A H10B 108.7
H10A C10A H10B 107.6
C12A C11A C18A 111.68(14)
C12A C11A C10A 109.10(13)
C18A C11A C10A 106.89(14)
C12A C11A C19A 111.98(13)
C18A C11A C19A 106.02(13)
C10A C11A C19A 111.03(13)
N13A C12A C17A 119.69(16)
N13A C12A C11A 116.36(13)
C17A C12A C11A 123.93(15)
C14A N13A C12A 120.06(14)
C14A N13A Fe1A 115.85(11)
C12A N13A Fe1A 124.07(11)
N13A C14A C15A 122.65(17)
N13A C14A H14A 118.7
C15A C14A H14A 118.7
C16A C15A C14A 117.92(17)
C16A C15A H15A 121.0
C14A C15A H15A 121.0
C15A C16A C17A 119.78(16)
C15A C16A H16A 120.1
C17A C16A H16A 120.1
C16A C17A C12A 119.82(17)
C16A C17A H17A 120.1
C12A C17A H17A 120.1
C11A C18A H18A 109.5
C11A C18A H18B 109.5
H18A C18A H18B 109.5
C11A C18A H18C 109.5
H18A C18A H18C 109.5
H18B C18A H18C 109.5
N20A C19A C11A 116.65(12)
N20A C19A H19A 108.1
C11A C19A H19A 108.1
N20A C19A H19B 108.1
C11A C19A H19B 108.1
H19A C19A H19B 107.3
C19A N20A C21A 111.32(12)
C19A N20A Fe1A 115.90(10)
C21A N20A Fe1A 111.41(9)
C19A N20A H20A 106.5(13)
C21A N20A H20A 107.9(13)
Fe1A N20A H20A 103.1(13)
N20A C21A C22A 113.68(12)
N20A C21A H21A 108.8
C22A C21A H21A 108.8
N20A C21A H21B 108.8
C22A C21A H21B 108.8
H21A C21A H21B 107.7
C23A C22A C27A 119.02(15)
C23A C22A C21A 119.89(14)
C27A C22A C21A 120.93(14)
C24A C23A C22A 121.69(16)
C24A C23A H23A 119.2
C22A C23A H23A 119.2
C23A C24A C25A 119.20(15)
C23A C24A H24A 120.4
C25A C24A H24A 120.4
C26A C25A C24A 120.17(15)
C26A C25A H25A 119.9
C24A C25A H25A 119.9
C25A C26A C27A 120.91(15)
C25A C26A H26A 119.5
C27A C26A H26A 119.5
O28A C27A C26A 119.50(14)
O28A C27A C22A 121.48(14)
C26A C27A C22A 119.01(14)
C27A O28A Fe1A 129.59(10)
O28B Fe1B O1B 99.35(5)
O28B Fe1B O1 93.41(5)
O1B Fe1B O1 93.29(5)
O28B Fe1B N13B 89.48(5)
O1B Fe1B N13B 168.02(5)
O1 Fe1B N13B 94.26(5)
O28B Fe1B N9B 167.56(5)
O1B Fe1B N9B 91.89(5)
O1 Fe1B N9B 91.25(5)
N13B Fe1B N9B 78.66(5)
O28B Fe1B N20B 90.48(5)
O1B Fe1B N20B 86.67(5)
O1 Fe1B N20B 176.06(5)
N13B Fe1B N20B 85.16(5)
N9B Fe1B N20B 84.81(5)
C2B O1B Fe1B 126.14(9)
O1B C2B C3B 119.52(14)
O1B C2B C7B 121.01(13)
C3B C2B C7B 119.47(14)
C4B C3B C2B 120.54(15)
C4B C3B H3B 119.7
C2B C3B H3B 119.7
C5B C4B C3B 120.38(15)
C5B C4B H4B 119.8
C3B C4B H4B 119.8
C4B C5B C6B 119.36(15)
C4B C5B H5B 120.3
C6B C5B H5B 120.3
C5B C6B C7B 121.42(15)
C5B C6B H6B 119.3
C7B C6B H6B 119.3
C6B C7B C2B 118.81(14)
C6B C7B C8B 120.43(14)
C2B C7B C8B 120.60(13)
N9B C8B C7B 113.66(12)
N9B C8B H8C 108.8
C7B C8B H8C 108.8
N9B C8B H8D 108.8
C7B C8B H8D 108.8
H8C C8B H8D 107.7
C10B N9B C8B 112.50(12)
C10B N9B Fe1B 116.39(9)
C8B N9B Fe1B 111.27(9)
C10B N9B H9B 105.8(13)
C8B N9B H9B 105.4(13)
Fe1B N9B H9B 104.4(13)
N9B C10B C11B 115.56(12)
N9B C10B H10C 108.4
C11B C10B H10C 108.4
N9B C10B H10D 108.4
C11B C10B H10D 108.4
H10C C10B H10D 107.5
C12B C11B C18B 111.82(12)
C12B C11B C19B 107.70(12)
C18B C11B C19B 106.82(12)
C12B C11B C10B 112.78(12)
C18B C11B C10B 106.59(12)
C19B C11B C10B 111.00(12)
N13B C12B C17B 120.06(14)
N13B C12B C11B 116.57(13)
C17B C12B C11B 123.17(13)
C14B N13B C12B 119.47(13)
C14B N13B Fe1B 116.44(10)
C12B N13B Fe1B 124.08(10)
N13B C14B C15B 122.67(15)
N13B C14B H14B 118.7
C15B C14B H14B 118.7
C16B C15B C14B 118.35(15)
C16B C15B H15B 120.8
C14B C15B H15B 120.8
C15B C16B C17B 119.44(15)
C15B C16B H16B 120.3
C17B C16B H16B 120.3
C16B C17B C12B 119.98(15)
C16B C17B H17B 120.0
C12B C17B H17B 120.0
C11B C18B H18D 109.5
C11B C18B H18E 109.5
H18D C18B H18E 109.5
C11B C18B H18F 109.5
H18D C18B H18F 109.5
H18E C18B H18F 109.5
N20B C19B C11B 112.28(12)
N20B C19B H19C 109.1
C11B C19B H19C 109.1
N20B C19B H19D 109.1
C11B C19B H19D 109.1
H19C C19B H19D 107.9
C19B N20B C21B 112.05(12)
C19B N20B Fe1B 119.44(9)
C21B N20B Fe1B 109.56(9)
C19B N20B H20B 107.9(13)
C21B N20B H20B 106.1(13)
Fe1B N20B H20B 100.4(13)
N20B C21B C22B 111.88(12)
N20B C21B H21C 109.2
C22B C21B H21C 109.2
N20B C21B H21D 109.2
C22B C21B H21D 109.2
H21C C21B H21D 107.9
C23B C22B C27B 118.93(15)
C23B C22B C21B 121.79(14)
C27B C22B C21B 119.16(14)
C24B C23B C22B 121.30(15)
C24B C23B H23B 119.3
C22B C23B H23B 119.3
C23B C24B C25B 119.51(16)
C23B C24B H24B 120.2
C25B C24B H24B 120.2
C26B C25B C24B 120.32(17)
C26B C25B H25B 119.8
C24B C25B H25B 119.8
C25B C26B C27B 120.27(16)
C25B C26B H26B 119.9
C27B C26B H26B 119.9
O28B C27B C26B 120.12(14)
O28B C27B C22B 120.22(14)
C26B C27B C22B 119.66(15)
C27B O28B Fe1B 125.62(10)
C49 B1 C43 109.28(12)
C49 B1 C31 109.70(12)
C43 B1 C31 108.17(12)
C49 B1 C37 110.61(13)
C43 B1 C37 108.31(12)
C31 B1 C37 110.71(12)
C32 C31 C36 114.34(14)
C32 C31 B1 122.82(13)
C36 C31 B1 122.79(14)
C33 C32 C31 123.42(15)
C33 C32 H32 118.3
C31 C32 H32 118.3
C34 C33 C32 120.28(16)
C34 C33 H33 119.9
C32 C33 H33 119.9
C33 C34 C35 118.46(15)
C33 C34 H34 120.8
C35 C34 H34 120.8
C34 C35 C36 120.36(15)
C34 C35 H35 119.8
C36 C35 H35 119.8
C35 C36 C31 123.03(15)
C35 C36 H36 118.5
C31 C36 H36 118.5
C38 C37 C42 113.99(14)
C38 C37 B1 126.03(14)
C42 C37 B1 119.89(14)
C39 C38 C37 122.80(15)
C39 C38 H38 118.6
C37 C38 H38 118.6
C40 C39 C38 120.74(15)
C40 C39 H39 119.6
C38 C39 H39 119.6
C39 C40 C41 118.65(16)
C39 C40 H40 120.7
C41 C40 H40 120.7
C40 C41 C42 119.83(16)
C40 C41 H41 120.1
C42 C41 H41 120.1
C41 C42 C37 123.99(15)
C41 C42 H42 118.0
C37 C42 H42 118.0
C48 C43 C44 115.55(15)
C48 C43 B1 122.00(14)
C44 C43 B1 122.40(14)
C45 C44 C43 122.64(16)
C45 C44 H14 118.7
C43 C44 H14 118.7
C46 C45 C44 120.09(17)
C46 C45 H45 120.0
C44 C45 H45 120.0
C47 C46 C45 118.81(16)
C47 C46 H46 120.6
C45 C46 H46 120.6
C46 C47 C48 120.46(17)
C46 C47 H47 119.8
C48 C47 H47 119.8
C47 C48 C43 122.44(17)
C47 C48 H48 118.8
C43 C48 H48 118.8
C50 C49 C54 114.95(14)
C50 C49 B1 123.52(14)
C54 C49 B1 121.53(14)
C51 C50 C49 122.63(16)
C51 C50 H50 118.7
C49 C50 H50 118.7
C52 C51 C50 120.46(17)
C52 C51 H51 119.8
C50 C51 H51 119.8
C51 C52 C53 118.66(16)
C51 C52 H52 120.7
C53 C52 H52 120.7
C54 C53 C52 120.25(17)
C54 C53 H53 119.9
C52 C53 H53 119.9
C53 C54 C49 123.01(16)
C53 C54 H54 118.5
C49 C54 H54 118.5
Cl2S C2S Cl1S 113.7(3)
Cl2S C2S H2S1 108.8
Cl1S C2S H2S1 108.8
Cl2S C2S H2S2 108.8
Cl1S C2S H2S2 108.8
H2S1 C2S H2S2 107.7

loop_
_geom_bond_atom_site_label_1
_geom_bond_atom_site_label_2
_geom_bond_distance
Fe1A O28A 1.9022(11)
Fe1A O1A 1.9063(11)
Fe1A O1 2.0292(11)
Fe1A N13A 2.1815(13)
Fe1A N20A 2.1857(13)
Fe1A N9A 2.2082(14)
O1 Fe1B 1.9901(11)
O1 H1 0.73(2)
O1A C2A 1.3406(19)
C2A C3A 1.405(2)
C2A C7A 1.405(2)
C3A C4A 1.388(2)
C3A H2A 0.9500
C4A C5A 1.386(3)
C4A H4A 0.9500
C5A C6A 1.394(3)
C5A H5A 0.9500
C6A C7A 1.394(2)
C6A H6A 0.9500
C7A C8A 1.503(2)
C8A N9A 1.497(2)
C8A H8A 0.9900
C8A H8B 0.9900
N9A C10A 1.479(2)
N9A H9A 0.88(2)
C10A C11A 1.543(2)
C10A H10A 0.9900
C10A H10B 0.9900
C11A C12A 1.523(2)
C11A C18A 1.535(2)
C11A C19A 1.552(2)
C12A N13A 1.348(2)
C12A C17A 1.398(2)
N13A C14A 1.348(2)
C14A C15A 1.382(2)
C14A H14A 0.9500
C15A C16A 1.379(3)
C15A H15A 0.9500
C16A C17A 1.388(3)
C16A H16A 0.9500
C17A H17A 0.9500
C18A H18A 0.9800
C18A H18B 0.9800
C18A H18C 0.9800
C19A N20A 1.4866(19)
C19A H19A 0.9900
C19A H19B 0.9900
N20A C21A 1.4920(19)
N20A H20A 0.85(2)
C21A C22A 1.505(2)
C21A H21A 0.9900
C21A H21B 0.9900
C22A C23A 1.398(2)
C22A C27A 1.414(2)
C23A C24A 1.388(2)
C23A H23A 0.9500
C24A C25A 1.398(3)
C24A H24A 0.9500
C25A C26A 1.389(2)
C25A H25A 0.9500
C26A C27A 1.405(2)
C26A H26A 0.9500
C27A O28A 1.3373(19)
Fe1B O28B 1.9138(11)
Fe1B O1B 1.9247(11)
Fe1B N13B 2.1671(13)
Fe1B N9B 2.1725(13)
Fe1B N20B 2.2025(13)
O1B C2B 1.3458(18)
C2B C3B 1.405(2)
C2B C7B 1.411(2)
C3B C4B 1.392(2)
C3B H3B 0.9500
C4B C5B 1.387(2)
C4B H4B 0.9500
C5B C6B 1.398(2)
C5B H5B 0.9500
C6B C7B 1.398(2)
C6B H6B 0.9500
C7B C8B 1.511(2)
C8B N9B 1.4989(19)
C8B H8C 0.9900
C8B H8D 0.9900
N9B C10B 1.4896(19)
N9B H9B 0.86(2)
C10B C11B 1.551(2)
C10B H10C 0.9900
C10B H10D 0.9900
C11B C12B 1.523(2)
C11B C18B 1.535(2)
C11B C19B 1.549(2)
C12B N13B 1.3551(19)
C12B C17B 1.392(2)
N13B C14B 1.3463(19)
C14B C15B 1.381(2)
C14B H14B 0.9500
C15B C16B 1.378(2)
C15B H15B 0.9500
C16B C17B 1.386(2)
C16B H16B 0.9500
C17B H17B 0.9500
C18B H18D 0.9800
C18B H18E 0.9800
C18B H18F 0.9800
C19B N20B 1.4797(19)
C19B H19C 0.9900
C19B H19D 0.9900
N20B C21B 1.4936(19)
N20B H20B 0.84(2)
C21B C22B 1.507(2)
C21B H21C 0.9900
C21B H21D 0.9900
C22B C23B 1.392(2)
C22B C27B 1.408(2)
C23B C24B 1.386(2)
C23B H23B 0.9500
C24B C25B 1.391(3)
C24B H24B 0.9500
C25B C26B 1.386(2)
C25B H25B 0.9500
C26B C27B 1.399(2)
C26B H26B 0.9500
C27B O28B 1.3472(19)
B1 C49 1.650(2)
B1 C43 1.652(2)
B1 C31 1.658(2)
B1 C37 1.660(2)
C31 C32 1.403(2)
C31 C36 1.409(2)
C32 C33 1.398(2)
C32 H32 0.9500
C33 C34 1.382(3)
C33 H33 0.9500
C34 C35 1.393(2)
C34 H34 0.9500
C35 C36 1.396(2)
C35 H35 0.9500
C36 H36 0.9500
C37 C38 1.410(2)
C37 C42 1.411(2)
C38 C39 1.400(2)
C38 H38 0.9500
C39 C40 1.385(3)
C39 H39 0.9500
C40 C41 1.388(2)
C40 H40 0.9500
C41 C42 1.392(2)
C41 H41 0.9500
C42 H42 0.9500
C43 C48 1.400(2)
C43 C44 1.402(2)
C44 C45 1.401(2)
C44 H14 0.9500
C45 C46 1.387(3)
C45 H45 0.9500
C46 C47 1.385(3)
C46 H46 0.9500
C47 C48 1.399(2)
C47 H47 0.9500
C48 H48 0.9500
C49 C50 1.404(2)
C49 C54 1.408(2)
C50 C51 1.402(2)
C50 H50 0.9500
C51 C52 1.381(3)
C51 H51 0.9500
C52 C53 1.393(3)
C52 H52 0.9500
C53 C54 1.391(2)
C53 H53 0.9500
C54 H54 0.9500
Cl1S C2S 1.787(7)
C2S Cl2S 1.722(7)
C2S H2S1 0.9900
C2S H2S2 0.9900

loop_
_geom_hbond_atom_site_label_D
_geom_hbond_atom_site_label_H
_geom_hbond_atom_site_label_A
_geom_hbond_distance_DH
_geom_hbond_distance_HA
_geom_hbond_distance_DA
_geom_hbond_angle_DHA
O1 H1 C39 0.73(2) 2.55(2) 3.2585(19) 163(2)
N9A H9A O1B 0.88(2) 2.06(2) 2.8946(17) 158.7(18)
N20A H20A O28B 0.85(2) 1.96(2) 2.7911(17) 164.7(18)
N9B H9B C41 0.86(2) 3.00(2) 3.819(2) 159.8(16)
N20B H20B C2B 0.84(2) 2.57(2) 3.163(2) 128.4(16)
C21A H21A N13A 0.99 2.55 3.093(2) 114.4

loop_
_geom_torsion_atom_site_label_1
_geom_torsion_atom_site_label_2
_geom_torsion_atom_site_label_3
_geom_torsion_atom_site_label_4
_geom_torsion
Fe1A O1A C2A C3A -121.91(14)
Fe1A O1A C2A C7A 56.60(19)
O1A C2A C3A C4A -178.10(14)
C7A C2A C3A C4A 3.4(2)
C2A C3A C4A C5A -0.9(2)
C3A C4A C5A C6A -1.5(3)
C4A C5A C6A C7A 1.4(3)
C5A C6A C7A C2A 1.1(2)
C5A C6A C7A C8A -177.39(15)
O1A C2A C7A C6A 178.03(14)
C3A C2A C7A C6A -3.4(2)
O1A C2A C7A C8A -3.4(2)
C3A C2A C7A C8A 175.13(14)
C6A C7A C8A N9A 119.70(17)
C2A C7A C8A N9A -58.81(19)
C7A C8A N9A C10A -71.06(16)
C7A C8A N9A Fe1A 62.48(14)
C8A N9A C10A C11A 152.23(13)
Fe1A N9A C10A C11A 22.67(17)
N9A C10A C11A C12A -76.54(16)
N9A C10A C11A C18A 162.54(14)
N9A C10A C11A C19A 47.35(18)
C18A C11A C12A N13A -178.73(14)
C10A C11A C12A N13A 63.33(18)
C19A C11A C12A N13A -59.99(18)
C18A C11A C12A C17A 3.0(2)
C10A C11A C12A C17A -114.96(17)
C19A C11A C12A C17A 121.72(17)
C17A C12A N13A C14A -2.6(2)
C11A C12A N13A C14A 179.00(14)
C17A C12A N13A Fe1A 179.17(12)
C11A C12A N13A Fe1A 0.81(19)
C12A N13A C14A C15A 1.3(3)
Fe1A N13A C14A C15A 179.62(14)
N13A C14A C15A C16A 1.4(3)
C14A C15A C16A C17A -2.6(3)
C15A C16A C17A C12A 1.3(3)
N13A C12A C17A C16A 1.4(3)
C11A C12A C17A C16A 179.61(16)
C12A C11A C19A N20A 43.56(19)
C18A C11A C19A N20A 165.60(14)
C10A C11A C19A N20A -78.66(17)
C11A C19A N20A C21A -102.59(15)
C11A C19A N20A Fe1A 26.10(17)
C19A N20A C21A C22A -169.80(12)
Fe1A N20A C21A C22A 59.15(14)
N20A C21A C22A C23A 131.07(15)
N20A C21A C22A C27A -53.76(18)
C27A C22A C23A C24A 0.0(2)
C21A C22A C23A C24A 175.28(14)
C22A C23A C24A C25A 0.5(2)
C23A C24A C25A C26A -0.4(2)
C24A C25A C26A C27A -0.3(2)
C25A C26A C27A O28A -178.05(14)
C25A C26A C27A C22A 0.8(2)
C23A C22A C27A O28A 178.15(14)
C21A C22A C27A O28A 2.9(2)
C23A C22A C27A C26A -0.6(2)
C21A C22A C27A C26A -175.84(14)
C26A C27A O28A Fe1A -145.57(12)
C22A C27A O28A Fe1A 35.7(2)
Fe1B O1B C2B C3B -138.48(12)
Fe1B O1B C2B C7B 41.38(19)
O1B C2B C3B C4B -178.61(14)
C7B C2B C3B C4B 1.5(2)
C2B C3B C4B C5B -0.7(2)
C3B C4B C5B C6B -0.7(2)
C4B C5B C6B C7B 1.2(2)
C5B C6B C7B C2B -0.4(2)
C5B C6B C7B C8B 174.96(14)
O1B C2B C7B C6B 179.18(13)
C3B C2B C7B C6B -1.0(2)
O1B C2B C7B C8B 3.8(2)
C3B C2B C7B C8B -176.32(14)
C6B C7B C8B N9B 127.57(15)
C2B C7B C8B N9B -57.15(19)
C7B C8B N9B C10B -75.49(16)
C7B C8B N9B Fe1B 57.16(14)
C8B N9B C10B C11B 159.76(12)
Fe1B N9B C10B C11B 29.68(16)
N9B C10B C11B C12B 40.33(17)
N9B C10B C11B C18B 163.41(12)
N9B C10B C11B C19B -80.63(15)
C18B C11B C12B N13B 178.39(13)
C19B C11B C12B N13B 61.33(16)
C10B C11B C12B N13B -61.50(17)
C18B C11B C12B C17B 3.5(2)
C19B C11B C12B C17B -113.56(16)
C10B C11B C12B C17B 123.62(15)
C17B C12B N13B C14B -0.8(2)
C11B C12B N13B C14B -175.90(13)
C17B C12B N13B Fe1B -179.49(11)
C11B C12B N13B Fe1B 5.46(18)
C12B N13B C14B C15B -1.1(2)
Fe1B N13B C14B C15B 177.66(12)
N13B C14B C15B C16B 1.8(2)
C14B C15B C16B C17B -0.5(2)
C15B C16B C17B C12B -1.3(2)
N13B C12B C17B C16B 2.1(2)
C11B C12B C17B C16B 176.77(15)
C12B C11B C19B N20B -79.32(15)
C18B C11B C19B N20B 160.41(12)
C10B C11B C19B N20B 44.59(16)
C11B C19B N20B C21B 157.55(12)
C11B C19B N20B Fe1B 27.51(16)
C19B N20B C21B C22B -72.84(16)
Fe1B N20B C21B C22B 62.12(14)
N20B C21B C22B C23B 122.65(16)
N20B C21B C22B C27B -61.43(19)
C27B C22B C23B C24B 0.3(2)
C21B C22B C23B C24B 176.24(16)
C22B C23B C24B C25B 0.4(3)
C23B C24B C25B C26B -0.2(3)
C24B C25B C26B C27B -0.7(3)
C25B C26B C27B O28B -178.67(17)
C25B C26B C27B C22B 1.4(3)
C23B C22B C27B O28B 178.86(14)
C21B C22B C27B O28B 2.8(2)
C23B C22B C27B C26B -1.2(2)
C21B C22B C27B C26B -177.23(15)
C26B C27B O28B Fe1B -133.43(14)
C22B C27B O28B Fe1B 46.5(2)
C49 B1 C31 C32 -5.6(2)
C43 B1 C31 C32 113.49(16)
C37 B1 C31 C32 -127.98(15)
C49 B1 C31 C36 177.24(14)
C43 B1 C31 C36 -63.64(18)
C37 B1 C31 C36 54.89(19)
C36 C31 C32 C33 -3.0(2)
B1 C31 C32 C33 179.68(15)
C31 C32 C33 C34 0.3(3)
C32 C33 C34 C35 2.0(2)
C33 C34 C35 C36 -1.5(2)
C34 C35 C36 C31 -1.3(2)
C32 C31 C36 C35 3.4(2)
B1 C31 C36 C35 -179.20(14)
C49 B1 C37 C38 -7.9(2)
C43 B1 C37 C38 -127.61(15)
C31 B1 C37 C38 113.94(16)
C49 B1 C37 C42 168.59(13)
C43 B1 C37 C42 48.86(18)
C31 B1 C37 C42 -69.59(17)
C42 C37 C38 C39 0.0(2)
B1 C37 C38 C39 176.63(14)
C37 C38 C39 C40 -0.5(2)
C38 C39 C40 C41 0.7(2)
C39 C40 C41 C42 -0.3(2)
C40 C41 C42 C37 -0.3(3)
C38 C37 C42 C41 0.4(2)
B1 C37 C42 C41 -176.47(15)
C49 B1 C43 C48 -83.32(18)
C31 B1 C43 C48 157.29(14)
C37 B1 C43 C48 37.24(19)
C49 B1 C43 C44 93.74(17)
C31 B1 C43 C44 -25.64(19)
C37 B1 C43 C44 -145.69(14)
C48 C43 C44 C45 -0.8(2)
B1 C43 C44 C45 -178.07(15)
C43 C44 C45 C46 -0.1(3)
C44 C45 C46 C47 0.7(3)
C45 C46 C47 C48 -0.5(3)
C46 C47 C48 C43 -0.4(3)
C44 C43 C48 C47 1.1(2)
B1 C43 C48 C47 178.32(15)
C43 B1 C49 C50 -5.3(2)
C31 B1 C49 C50 113.10(16)
C37 B1 C49 C50 -124.48(16)
C43 B1 C49 C54 175.68(14)
C31 B1 C49 C54 -65.88(19)
C37 B1 C49 C54 56.53(19)
C54 C49 C50 C51 -0.7(2)
B1 C49 C50 C51 -179.75(15)
C49 C50 C51 C52 -1.1(3)
C50 C51 C52 C53 1.8(3)
C51 C52 C53 C54 -0.6(3)
C52 C53 C54 C49 -1.3(3)
C50 C49 C54 C53 1.9(2)
B1 C49 C54 C53 -179.03(16)
